data_1562545
loop_
_publ_author_name
'Nyamboki, Divinah K.'
'Bedane, Kibrom G.'
'Hassan, Khadija'
'Brieger, Lukas'
'Strohmann, Carsten'
'Spiteller, Michael'
'Matasyoh, Josphat C.'

_publ_section_title
;
 Cytotoxic Compounds from the Stem Bark of Two subsp. of <i>Bersama
 abyssinica</i>.
;
_journal_issue 5
_journal_name_full 'Journal of natural products'
_journal_page_first 1453
_journal_page_last 1458
_journal_paper_doi 10.1021/acs.jnatprod.0c01141
_journal_volume 84
_journal_year 2021
_chemical_absolute_configuration ad
_chemical_formula_moiety 'C26 H34 O9, C H4 O'
_chemical_formula_sum 'C27 H38 O10'
_chemical_formula_weight 522.57
_space_group_crystal_system monoclinic
_space_group_IT_number 4
_space_group_name_Hall 'P 2yb'
_space_group_name_H-M_alt 'P 1 21 1'
_atom_sites_solution_hydrogens geom
_atom_sites_solution_primary dual
_audit_creation_date 2019-11-13
_audit_creation_method
;
Olex2 1.3-alpha
(compiled 2019.10.31 svn.r3677 for OlexSys, GUI svn.r5972)
;
_cell_angle_alpha 90
_cell_angle_beta 102.657(2)
_cell_angle_gamma 90
_cell_formula_units_Z 2
_cell_length_a 7.1585(3)
_cell_length_b 16.5713(8)
_cell_length_c 10.8248(4)
_cell_measurement_reflns_used 1770
_cell_measurement_temperature 100.0
_cell_measurement_theta_max 74.49
_cell_measurement_theta_min 4.19
_cell_volume 1252.89(9)
_computing_cell_refinement 'SAINT V8.38A (?, 2016)'
_computing_data_reduction 'SAINT V8.38A (?, 2016)'
_computing_molecular_graphics 'Olex2 1.3-alpha (Dolomanov et al., 2009)'
_computing_publication_material 'Olex2 1.3-alpha (Dolomanov et al., 2009)'
_computing_structure_refinement 'XL  (Sheldrick, 2008)'
_computing_structure_solution 'XT  (Sheldrick, 2015)'
_diffrn_ambient_temperature 100.0
_diffrn_detector 'Bruker D8 VENTURE area detector'
_diffrn_detector_area_resol_mean 10.4167
_diffrn_detector_type 'CPAD PHOTON II area detector'
_diffrn_measured_fraction_theta_full 1.000
_diffrn_measured_fraction_theta_max 0.999
_diffrn_measurement_device 'four-circle diffractometer'
_diffrn_measurement_device_type 'Bruker D8 Venture'
_diffrn_measurement_method '\w and \f scans'
_diffrn_radiation_monochromator 'HELIOS mirror optics'
_diffrn_radiation_probe x-ray
_diffrn_radiation_type CuK\a
_diffrn_radiation_wavelength 1.54178
_diffrn_reflns_av_R_equivalents 0.0224
_diffrn_reflns_av_unetI/netI 0.0107
_diffrn_reflns_Laue_measured_fraction_full 1.000
_diffrn_reflns_Laue_measured_fraction_max 0.999
_diffrn_reflns_limit_h_max 8
_diffrn_reflns_limit_h_min -8
_diffrn_reflns_limit_k_max 20
_diffrn_reflns_limit_k_min -20
_diffrn_reflns_limit_l_max 13
_diffrn_reflns_limit_l_min -13
_diffrn_reflns_number 42139
_diffrn_reflns_point_group_measured_fraction_full 0.999
_diffrn_reflns_point_group_measured_fraction_max 0.987
_diffrn_reflns_theta_full 67.679
_diffrn_reflns_theta_max 74.970
_diffrn_reflns_theta_min 4.186
_diffrn_source 'microfocus sealed X-ray tube'
_diffrn_source_current 1.0
_diffrn_source_power 0.05
_diffrn_source_type 'Incoatec I\ms'
_diffrn_source_voltage 50.0
_diffrn_standards_number 0
_exptl_absorpt_coefficient_mu 0.877
_exptl_absorpt_correction_T_max 0.5879
_exptl_absorpt_correction_T_min 0.5164
_exptl_absorpt_correction_type multi-scan
_exptl_absorpt_process_details
;
SADABS-2016/2 (Bruker,2016/2) was used for absorption correction.
wR2(int) was 0.0776 before and 0.0384 after correction.
The Ratio of minimum to maximum transmission is 0.8784.
The \l/2 correction factor is Not present.
;
_exptl_crystal_colour colourless
_exptl_crystal_colour_primary colourless
_exptl_crystal_density_diffrn 1.385
_exptl_crystal_description block
_exptl_crystal_F_000 560
_exptl_crystal_size_max 0.276
_exptl_crystal_size_mid 0.163
_exptl_crystal_size_min 0.078
_refine_diff_density_max 0.261
_refine_diff_density_min -0.139
_refine_diff_density_rms 0.036
_refine_ls_abs_structure_details
;
 Flack x determined using 2417 quotients [(I+)-(I-)]/[(I+)+(I-)]
 (Parsons, Flack and Wagner, Acta Cryst. B69 (2013) 249-259).
;
_refine_ls_abs_structure_Flack -0.04(2)
_refine_ls_extinction_method none
_refine_ls_goodness_of_fit_ref 1.044
_refine_ls_hydrogen_treatment constr
_refine_ls_matrix_type full
_refine_ls_number_parameters 342
_refine_ls_number_reflns 5098
_refine_ls_number_restraints 1
_refine_ls_restrained_S_all 1.044
_refine_ls_R_factor_all 0.0250
_refine_ls_R_factor_gt 0.0250
_refine_ls_shift/su_max 0.000
_refine_ls_shift/su_mean 0.000
_refine_ls_structure_factor_coef Fsqd
_refine_ls_weighting_details 'w=1/[\s^2^(Fo^2^)+(0.0455P)^2^+0.2209P] where P=(Fo^2^+2Fc^2^)/3'
_refine_ls_weighting_scheme calc
_refine_ls_wR_factor_gt 0.0697
_refine_ls_wR_factor_ref 0.0698
_reflns_Friedel_coverage 0.909
_reflns_Friedel_fraction_full 0.999
_reflns_Friedel_fraction_max 0.975
_reflns_number_gt 5087
_reflns_number_total 5098
_reflns_threshold_expression 'I > 2\s(I)'
_cod_data_source_file np0c01141_si_003.cif
_cod_data_source_block b1666_0m
_cod_depositor_comments 'Adding full bibliography for 1562544--1562546.cif.'
_cod_database_code 1562545
_shelx_shelxl_version_number 2018/3
_shelx_space_group_comment
;
The symmetry employed for this shelxl refinement is uniquely defined
by the following loop, which should always be used as a source of
symmetry information in preference to the above space-group names.
They are only intended as comments.
;
_shelx_estimated_absorpt_t_max 0.935
_shelx_estimated_absorpt_t_min 0.794
_olex2_refinement_description
;
1. Fixed Uiso
 At 1.2 times of:
  All C(H) groups, All C(H,H) groups
 At 1.5 times of:
  All C(H,H,H) groups, All O(H) groups
2.a Ternary CH refined with riding coordinates:
 C20(H20), C22(H22), C6(H6A), C7(H7A), C14(H14), C15(H15)
2.b Secondary CH2 refined with riding coordinates:
 C12(H12A,H12B), C21(H21A,H21B), C13(H13A,H13B), C17(H17A,H17B), C23(H23A,
 H23B), C8(H8A,H8B), C16(H16A,H16B)
2.c Aromatic/amide H refined with riding coordinates:
 C24(H24), C5(H5), C2(H2), C3(H3A)
2.d Idealised Me refined as rotating group:
 C27(H27A,H27B,H27C), C11(H11A,H11B,H11C), C26(H26A,H26B,H26C)
2.e Idealised tetrahedral OH refined as rotating group:
 O6(H6), O3(H3), O4(H4), O7(H7), O10(H10)
;
_olex2_submission_special_instructions 'No special instructions were received'

loop_
_space_group_symop_operation_xyz
'x, y, z'
'-x, y+1/2, -z'

loop_
_atom_site_label
_atom_site_type_symbol
_atom_site_fract_x
_atom_site_fract_y
_atom_site_fract_z
_atom_site_U_iso_or_equiv
_atom_site_adp_type
_atom_site_occupancy
_atom_site_site_symmetry_order
_atom_site_calc_flag
_atom_site_refinement_flags_posn
_atom_site_refinement_flags_adp
_atom_site_refinement_flags_occupancy
_atom_site_disorder_assembly
_atom_site_disorder_group
O2 O 0.21463(18) 0.36126(7) 1.16901(11) 0.0217(3) Uani 1 1 d . . . . .
O6 O 0.55270(16) 0.58123(8) 0.26628(11) 0.0180(2) Uani 1 1 d . . . . .
H6 H 0.516650 0.626309 0.234250 0.027 Uiso 1 1 calc R U . . .
O3 O 0.74950(17) 0.51971(8) 1.08202(11) 0.0227(3) Uani 1 1 d . . . . .
H3 H 0.723568 0.529027 1.152684 0.034 Uiso 1 1 calc R U . . .
O8 O 0.24030(17) 0.67909(8) 0.25948(11) 0.0192(2) Uani 1 1 d . . . . .
O1 O 0.3041(2) 0.24249(8) 1.25319(12) 0.0279(3) Uani 1 1 d . . . . .
O4 O 0.59986(15) 0.40683(7) 0.80582(10) 0.0161(2) Uani 1 1 d . . . . .
H4 H 0.521671 0.371875 0.769730 0.024 Uiso 1 1 calc R U . . .
O7 O 0.59452(16) 0.75608(8) 0.28309(12) 0.0221(3) Uani 1 1 d . . . . .
H7 H 0.702200 0.753384 0.264385 0.033 Uiso 1 1 calc R U . . .
O5 O 0.07323(17) 0.53832(8) 0.32816(11) 0.0226(3) Uani 1 1 d . . . . .
O9 O -0.02854(18) 0.74723(9) 0.26240(14) 0.0301(3) Uani 1 1 d . . . . .
O10 O -0.0569(2) 0.26284(9) 1.3226(2) 0.0433(4) Uani 1 1 d . . . . .
H10 H 0.046475 0.257616 1.298684 0.065 Uiso 1 1 calc R U . . .
C18 C 0.5778(2) 0.58569(10) 0.40224(15) 0.0150(3) Uani 1 1 d . . . . .
C10 C 0.3330(2) 0.49819(9) 0.82058(14) 0.0139(3) Uani 1 1 d . . . . .
C9 C 0.5221(2) 0.48603(9) 0.77365(15) 0.0140(3) Uani 1 1 d . . . . .
C12 C 0.2385(2) 0.57782(10) 0.76651(15) 0.0159(3) Uani 1 1 d . . . . .
H12A H 0.114134 0.583351 0.791526 0.019 Uiso 1 1 calc R U . . .
H12B H 0.320824 0.623306 0.804812 0.019 Uiso 1 1 calc R U . . .
C20 C 0.2871(2) 0.67637(10) 0.39828(15) 0.0163(3) Uani 1 1 d . . . . .
H20 H 0.166559 0.681460 0.430021 0.020 Uiso 1 1 calc R U . . .
C19 C 0.3780(2) 0.59301(9) 0.43637(14) 0.0138(3) Uani 1 1 d . . . . .
C22 C 0.6152(2) 0.74035(10) 0.41668(16) 0.0194(3) Uani 1 1 d . . . . .
H22 H 0.699735 0.782823 0.465435 0.023 Uiso 1 1 calc R U . . .
C24 C 0.2436(2) 0.52879(11) 0.36675(15) 0.0176(3) Uani 1 1 d . . . . .
H24 H 0.296629 0.477963 0.352639 0.021 Uiso 1 1 calc R U . . .
C21 C 0.4178(2) 0.74687(10) 0.44702(16) 0.0191(3) Uani 1 1 d . . . . .
H21A H 0.433059 0.750538 0.539977 0.023 Uiso 1 1 calc R U . . .
H21B H 0.356228 0.797350 0.409598 0.023 Uiso 1 1 calc R U . . .
C13 C 0.2049(2) 0.58409(10) 0.62304(15) 0.0162(3) Uani 1 1 d . . . . .
H13A H 0.140536 0.635802 0.594341 0.019 Uiso 1 1 calc R U . . .
H13B H 0.120739 0.539511 0.583267 0.019 Uiso 1 1 calc R U . . .
C17 C 0.6769(2) 0.50655(10) 0.45099(15) 0.0158(3) Uani 1 1 d . . . . .
H17A H 0.603769 0.461042 0.404570 0.019 Uiso 1 1 calc R U . . .
H17B H 0.806480 0.505912 0.432697 0.019 Uiso 1 1 calc R U . . .
C4 C 0.3934(2) 0.43642(10) 1.04672(15) 0.0175(3) Uani 1 1 d . . . . .
C25 C 0.0767(2) 0.71492(11) 0.20392(18) 0.0229(4) Uani 1 1 d . . . . .
C27 C -0.0714(3) 0.34211(13) 1.3659(2) 0.0364(5) Uani 1 1 d . . . . .
H27A H -0.077583 0.379984 1.295545 0.055 Uiso 1 1 calc R U . . .
H27B H 0.040783 0.354424 1.433082 0.055 Uiso 1 1 calc R U . . .
H27C H -0.187692 0.347179 1.399118 0.055 Uiso 1 1 calc R U . . .
C6 C 0.4018(2) 0.51050(10) 0.96687(15) 0.0157(3) Uani 1 1 d . . . . .
H6A H 0.313907 0.551188 0.992026 0.019 Uiso 1 1 calc R U . . .
C23 C 0.7059(2) 0.65776(10) 0.45358(15) 0.0165(3) Uani 1 1 d . . . . .
H23A H 0.740685 0.654098 0.547098 0.020 Uiso 1 1 calc R U . . .
H23B H 0.825665 0.653849 0.422400 0.020 Uiso 1 1 calc R U . . .
C1 C 0.3438(3) 0.29877(11) 1.19062(16) 0.0225(4) Uani 1 1 d . . . . .
C7 C 0.6027(2) 0.55212(10) 0.98425(15) 0.0177(3) Uani 1 1 d . . . . .
H7A H 0.588023 0.610795 1.001527 0.021 Uiso 1 1 calc R U . . .
C5 C 0.2417(2) 0.42729(11) 1.09960(15) 0.0191(3) Uani 1 1 d . . . . .
H5 H 0.148315 0.468955 1.088117 0.023 Uiso 1 1 calc R U . . .
C2 C 0.5093(3) 0.30722(11) 1.13763(17) 0.0245(4) Uani 1 1 d . . . . .
H2 H 0.604379 0.266210 1.151873 0.029 Uiso 1 1 calc R U . . .
C14 C 0.3974(2) 0.57954(10) 0.58277(14) 0.0139(3) Uani 1 1 d . . . . .
H14 H 0.479177 0.624226 0.627343 0.017 Uiso 1 1 calc R U . . .
C8 C 0.6639(2) 0.54357(10) 0.85677(15) 0.0163(3) Uani 1 1 d . . . . .
H8A H 0.661654 0.596873 0.815171 0.020 Uiso 1 1 calc R U . . .
H8B H 0.795411 0.521575 0.870598 0.020 Uiso 1 1 calc R U . . .
C15 C 0.4997(2) 0.49931(9) 0.62945(15) 0.0135(3) Uani 1 1 d . . . . .
H15 H 0.418500 0.454394 0.585101 0.016 Uiso 1 1 calc R U . . .
C3 C 0.5329(3) 0.37268(11) 1.06751(16) 0.0217(3) Uani 1 1 d . . . . .
H3A H 0.642512 0.376452 1.031793 0.026 Uiso 1 1 calc R U . . .
C11 C 0.1909(2) 0.42884(10) 0.78538(15) 0.0168(3) Uani 1 1 d . . . . .
H11A H 0.159704 0.421887 0.693240 0.025 Uiso 1 1 calc R U . . .
H11B H 0.073852 0.441103 0.814674 0.025 Uiso 1 1 calc R U . . .
H11C H 0.247951 0.379016 0.825639 0.025 Uiso 1 1 calc R U . . .
C16 C 0.6947(2) 0.49393(10) 0.59286(15) 0.0152(3) Uani 1 1 d . . . . .
H16A H 0.781532 0.535343 0.640165 0.018 Uiso 1 1 calc R U . . .
H16B H 0.751930 0.440304 0.617273 0.018 Uiso 1 1 calc R U . . .
C26 C 0.0425(3) 0.71014(16) 0.0629(2) 0.0399(5) Uani 1 1 d . . . . .
H26A H 0.165413 0.711323 0.037076 0.060 Uiso 1 1 calc R U . . .
H26B H -0.035719 0.756165 0.025311 0.060 Uiso 1 1 calc R U . . .
H26C H -0.024735 0.659805 0.033684 0.060 Uiso 1 1 calc R U . . .

loop_
_atom_site_aniso_label
_atom_site_aniso_U_11
_atom_site_aniso_U_22
_atom_site_aniso_U_33
_atom_site_aniso_U_23
_atom_site_aniso_U_13
_atom_site_aniso_U_12
O2 0.0279(6) 0.0191(6) 0.0197(6) 0.0040(5) 0.0086(5) 0.0007(5)
O6 0.0187(5) 0.0232(6) 0.0131(5) 0.0015(4) 0.0053(4) 0.0036(5)
O3 0.0196(6) 0.0338(7) 0.0142(5) -0.0005(5) 0.0024(5) 0.0011(5)
O8 0.0151(5) 0.0265(6) 0.0163(6) 0.0059(5) 0.0041(4) 0.0038(5)
O1 0.0389(7) 0.0211(6) 0.0247(6) 0.0073(5) 0.0094(5) 0.0011(5)
O4 0.0153(5) 0.0152(5) 0.0176(5) 0.0001(4) 0.0033(4) 0.0011(4)
O7 0.0172(5) 0.0244(6) 0.0267(6) 0.0099(5) 0.0091(5) 0.0018(5)
O5 0.0150(6) 0.0315(7) 0.0211(6) -0.0009(5) 0.0034(5) -0.0033(5)
O9 0.0198(6) 0.0350(7) 0.0372(7) 0.0132(6) 0.0099(5) 0.0094(6)
O10 0.0317(7) 0.0226(7) 0.0797(12) 0.0073(7) 0.0211(8) 0.0014(6)
C18 0.0131(7) 0.0196(8) 0.0133(7) 0.0007(6) 0.0049(5) 0.0011(6)
C10 0.0141(7) 0.0157(7) 0.0129(7) 0.0005(6) 0.0051(6) 0.0008(6)
C9 0.0143(7) 0.0132(7) 0.0149(7) 0.0005(6) 0.0042(6) 0.0009(5)
C12 0.0167(7) 0.0164(7) 0.0159(7) 0.0005(6) 0.0063(6) 0.0032(6)
C20 0.0149(7) 0.0207(8) 0.0142(7) 0.0040(6) 0.0052(6) 0.0036(6)
C19 0.0130(7) 0.0152(7) 0.0136(7) 0.0004(6) 0.0035(5) 0.0013(6)
C22 0.0178(7) 0.0172(8) 0.0229(8) 0.0021(6) 0.0040(6) -0.0012(6)
C24 0.0172(7) 0.0222(8) 0.0145(7) -0.0002(6) 0.0058(6) -0.0011(6)
C21 0.0213(8) 0.0160(7) 0.0216(8) 0.0019(6) 0.0078(6) 0.0032(6)
C13 0.0138(7) 0.0192(8) 0.0166(7) 0.0010(6) 0.0058(6) 0.0034(6)
C17 0.0146(7) 0.0183(8) 0.0156(7) -0.0007(6) 0.0059(6) 0.0014(6)
C4 0.0218(8) 0.0171(7) 0.0133(7) -0.0002(6) 0.0033(6) 0.0000(6)
C25 0.0161(8) 0.0254(8) 0.0265(9) 0.0090(7) 0.0031(7) 0.0017(7)
C27 0.0316(10) 0.0316(11) 0.0478(12) 0.0039(9) 0.0127(9) 0.0057(8)
C6 0.0174(7) 0.0157(7) 0.0146(7) -0.0005(6) 0.0050(6) 0.0013(6)
C23 0.0136(7) 0.0182(8) 0.0179(7) 0.0024(6) 0.0040(6) -0.0006(6)
C1 0.0316(9) 0.0182(8) 0.0167(7) 0.0010(6) 0.0029(7) 0.0009(7)
C7 0.0186(8) 0.0193(8) 0.0155(7) -0.0016(6) 0.0043(6) -0.0001(6)
C5 0.0234(8) 0.0169(7) 0.0173(7) 0.0013(6) 0.0050(6) 0.0015(6)
C2 0.0297(9) 0.0203(8) 0.0231(8) 0.0035(7) 0.0050(7) 0.0064(7)
C14 0.0134(7) 0.0162(7) 0.0128(7) -0.0001(6) 0.0042(5) 0.0010(6)
C8 0.0156(7) 0.0186(8) 0.0150(7) -0.0007(6) 0.0037(6) -0.0025(6)
C15 0.0118(7) 0.0151(7) 0.0142(7) -0.0013(5) 0.0041(5) -0.0004(5)
C3 0.0246(8) 0.0232(8) 0.0182(8) 0.0011(7) 0.0062(6) 0.0037(7)
C11 0.0153(7) 0.0181(7) 0.0180(7) -0.0010(6) 0.0056(6) -0.0014(6)
C16 0.0123(7) 0.0171(7) 0.0169(7) 0.0007(6) 0.0045(6) 0.0017(6)
C26 0.0346(11) 0.0550(14) 0.0261(10) 0.0105(10) -0.0022(8) 0.0110(10)

loop_
_atom_type_symbol
_atom_type_description
_atom_type_scat_dispersion_real
_atom_type_scat_dispersion_imag
_atom_type_scat_source
C C 0.0181 0.0091 'International Tables Vol C Tables 4.2.6.8 and 6.1.1.4'
H H 0.0000 0.0000 'International Tables Vol C Tables 4.2.6.8 and 6.1.1.4'
O O 0.0492 0.0322 'International Tables Vol C Tables 4.2.6.8 and 6.1.1.4'

loop_
_geom_angle_atom_site_label_1
_geom_angle_atom_site_label_2
_geom_angle_atom_site_label_3
_geom_angle
_geom_angle_site_symmetry_1
_geom_angle_site_symmetry_3
_geom_angle_publ_flag
C5 O2 C1 121.78(14) . . ?
C18 O6 H6 109.5 . . ?
C7 O3 H3 109.5 . . ?
C25 O8 C20 117.19(13) . . ?
C9 O4 H4 109.5 . . ?
C22 O7 H7 109.5 . . ?
C27 O10 H10 109.5 . . ?
O6 C18 C19 109.25(12) . . ?
O6 C18 C17 104.62(12) . . ?
O6 C18 C23 109.87(12) . . ?
C17 C18 C19 111.44(13) . . ?
C17 C18 C23 110.33(13) . . ?
C23 C18 C19 111.13(13) . . ?
C9 C10 C6 104.07(12) . . ?
C12 C10 C9 109.11(12) . . ?
C12 C10 C6 106.72(12) . . ?
C11 C10 C9 113.57(12) . . ?
C11 C10 C12 109.72(13) . . ?
C11 C10 C6 113.29(12) . . ?
O4 C9 C10 110.89(12) . . ?
O4 C9 C8 104.71(12) . . ?
O4 C9 C15 108.81(12) . . ?
C8 C9 C10 103.83(12) . . ?
C8 C9 C15 114.33(13) . . ?
C15 C9 C10 113.86(12) . . ?
C10 C12 H12A 108.8 . . ?
C10 C12 H12B 108.8 . . ?
H12A C12 H12B 107.7 . . ?
C13 C12 C10 113.87(13) . . ?
C13 C12 H12A 108.8 . . ?
C13 C12 H12B 108.8 . . ?
O8 C20 H20 109.2 . . ?
O8 C20 C19 106.82(12) . . ?
O8 C20 C21 108.52(13) . . ?
C19 C20 H20 109.2 . . ?
C21 C20 H20 109.2 . . ?
C21 C20 C19 113.85(13) . . ?
C18 C19 C14 110.13(12) . . ?
C20 C19 C18 111.18(13) . . ?
C20 C19 C14 109.53(12) . . ?
C24 C19 C18 110.02(12) . . ?
C24 C19 C20 108.06(13) . . ?
C24 C19 C14 107.83(12) . . ?
O7 C22 H22 108.6 . . ?
O7 C22 C21 107.85(13) . . ?
O7 C22 C23 111.55(14) . . ?
C21 C22 H22 108.6 . . ?
C21 C22 C23 111.57(14) . . ?
C23 C22 H22 108.6 . . ?
O5 C24 C19 124.12(16) . . ?
O5 C24 H24 117.9 . . ?
C19 C24 H24 117.9 . . ?
C20 C21 C22 113.64(14) . . ?
C20 C21 H21A 108.8 . . ?
C20 C21 H21B 108.8 . . ?
C22 C21 H21A 108.8 . . ?
C22 C21 H21B 108.8 . . ?
H21A C21 H21B 107.7 . . ?
C12 C13 H13A 109.8 . . ?
C12 C13 H13B 109.8 . . ?
C12 C13 C14 109.57(12) . . ?
H13A C13 H13B 108.2 . . ?
C14 C13 H13A 109.8 . . ?
C14 C13 H13B 109.8 . . ?
C18 C17 H17A 108.9 . . ?
C18 C17 H17B 108.9 . . ?
H17A C17 H17B 107.7 . . ?
C16 C17 C18 113.24(12) . . ?
C16 C17 H17A 108.9 . . ?
C16 C17 H17B 108.9 . . ?
C5 C4 C6 118.23(15) . . ?
C5 C4 C3 116.72(15) . . ?
C3 C4 C6 125.02(15) . . ?
O8 C25 C26 111.63(16) . . ?
O9 C25 O8 123.17(17) . . ?
O9 C25 C26 125.20(17) . . ?
O10 C27 H27A 109.5 . . ?
O10 C27 H27B 109.5 . . ?
O10 C27 H27C 109.5 . . ?
H27A C27 H27B 109.5 . . ?
H27A C27 H27C 109.5 . . ?
H27B C27 H27C 109.5 . . ?
C10 C6 H6A 106.6 . . ?
C10 C6 C7 104.82(12) . . ?
C4 C6 C10 115.46(13) . . ?
C4 C6 H6A 106.6 . . ?
C4 C6 C7 116.05(13) . . ?
C7 C6 H6A 106.6 . . ?
C18 C23 H23A 108.6 . . ?
C18 C23 H23B 108.6 . . ?
C22 C23 C18 114.60(13) . . ?
C22 C23 H23A 108.6 . . ?
C22 C23 H23B 108.6 . . ?
H23A C23 H23B 107.6 . . ?
O2 C1 C2 116.31(15) . . ?
O1 C1 O2 116.09(16) . . ?
O1 C1 C2 127.59(17) . . ?
O3 C7 C6 115.55(13) . . ?
O3 C7 H7A 108.6 . . ?
O3 C7 C8 108.82(13) . . ?
C6 C7 H7A 108.6 . . ?
C8 C7 C6 106.54(12) . . ?
C8 C7 H7A 108.6 . . ?
O2 C5 H5 118.3 . . ?
C4 C5 O2 123.41(16) . . ?
C4 C5 H5 118.3 . . ?
C1 C2 H2 119.4 . . ?
C3 C2 C1 121.18(17) . . ?
C3 C2 H2 119.4 . . ?
C19 C14 H14 107.1 . . ?
C13 C14 C19 113.06(12) . . ?
C13 C14 H14 107.1 . . ?
C13 C14 C15 109.83(12) . . ?
C15 C14 C19 112.39(12) . . ?
C15 C14 H14 107.1 . . ?
C9 C8 C7 107.51(12) . . ?
C9 C8 H8A 110.2 . . ?
C9 C8 H8B 110.2 . . ?
C7 C8 H8A 110.2 . . ?
C7 C8 H8B 110.2 . . ?
H8A C8 H8B 108.5 . . ?
C9 C15 H15 107.4 . . ?
C14 C15 C9 112.81(12) . . ?
C14 C15 H15 107.4 . . ?
C16 C15 C9 110.66(12) . . ?
C16 C15 C14 110.94(12) . . ?
C16 C15 H15 107.4 . . ?
C4 C3 H3A 119.7 . . ?
C2 C3 C4 120.59(16) . . ?
C2 C3 H3A 119.7 . . ?
C10 C11 H11A 109.5 . . ?
C10 C11 H11B 109.5 . . ?
C10 C11 H11C 109.5 . . ?
H11A C11 H11B 109.5 . . ?
H11A C11 H11C 109.5 . . ?
H11B C11 H11C 109.5 . . ?
C17 C16 C15 111.81(12) . . ?
C17 C16 H16A 109.3 . . ?
C17 C16 H16B 109.3 . . ?
C15 C16 H16A 109.3 . . ?
C15 C16 H16B 109.3 . . ?
H16A C16 H16B 107.9 . . ?
C25 C26 H26A 109.5 . . ?
C25 C26 H26B 109.5 . . ?
C25 C26 H26C 109.5 . . ?
H26A C26 H26B 109.5 . . ?
H26A C26 H26C 109.5 . . ?
H26B C26 H26C 109.5 . . ?

loop_
_geom_bond_atom_site_label_1
_geom_bond_atom_site_label_2
_geom_bond_distance
_geom_bond_site_symmetry_2
_geom_bond_publ_flag
O2 C1 1.374(2) . ?
O2 C5 1.365(2) . ?
O6 H6 0.8400 . ?
O6 C18 1.4450(18) . ?
O3 H3 0.8400 . ?
O3 C7 1.423(2) . ?
O8 C20 1.4667(18) . ?
O8 C25 1.333(2) . ?
O1 C1 1.222(2) . ?
O4 H4 0.8400 . ?
O4 C9 1.4385(19) . ?
O7 H7 0.8400 . ?
O7 C22 1.445(2) . ?
O5 C24 1.210(2) . ?
O9 C25 1.210(2) . ?
O10 H10 0.8400 . ?
O10 C27 1.406(3) . ?
C18 C19 1.558(2) . ?
C18 C17 1.529(2) . ?
C18 C23 1.534(2) . ?
C10 C9 1.559(2) . ?
C10 C12 1.539(2) . ?
C10 C6 1.565(2) . ?
C10 C11 1.527(2) . ?
C9 C8 1.533(2) . ?
C9 C15 1.550(2) . ?
C12 H12A 0.9900 . ?
C12 H12B 0.9900 . ?
C12 C13 1.522(2) . ?
C20 H20 1.0000 . ?
C20 C19 1.544(2) . ?
C20 C21 1.517(2) . ?
C19 C24 1.520(2) . ?
C19 C14 1.576(2) . ?
C22 H22 1.0000 . ?
C22 C21 1.523(2) . ?
C22 C23 1.530(2) . ?
C24 H24 0.9500 . ?
C21 H21A 0.9900 . ?
C21 H21B 0.9900 . ?
C13 H13A 0.9900 . ?
C13 H13B 0.9900 . ?
C13 C14 1.536(2) . ?
C17 H17A 0.9900 . ?
C17 H17B 0.9900 . ?
C17 C16 1.527(2) . ?
C4 C6 1.510(2) . ?
C4 C5 1.343(2) . ?
C4 C3 1.437(2) . ?
C25 C26 1.495(3) . ?
C27 H27A 0.9800 . ?
C27 H27B 0.9800 . ?
C27 H27C 0.9800 . ?
C6 H6A 1.0000 . ?
C6 C7 1.569(2) . ?
C23 H23A 0.9900 . ?
C23 H23B 0.9900 . ?
C1 C2 1.432(3) . ?
C7 H7A 1.0000 . ?
C7 C8 1.543(2) . ?
C5 H5 0.9500 . ?
C2 H2 0.9500 . ?
C2 C3 1.355(3) . ?
C14 H14 1.0000 . ?
C14 C15 1.548(2) . ?
C8 H8A 0.9900 . ?
C8 H8B 0.9900 . ?
C15 H15 1.0000 . ?
C15 C16 1.535(2) . ?
C3 H3A 0.9500 . ?
C11 H11A 0.9800 . ?
C11 H11B 0.9800 . ?
C11 H11C 0.9800 . ?
C16 H16A 0.9900 . ?
C16 H16B 0.9900 . ?
C26 H26A 0.9800 . ?
C26 H26B 0.9800 . ?
C26 H26C 0.9800 . ?

loop_
_geom_torsion_atom_site_label_1
_geom_torsion_atom_site_label_2
_geom_torsion_atom_site_label_3
_geom_torsion_atom_site_label_4
_geom_torsion
_geom_torsion_site_symmetry_1
_geom_torsion_site_symmetry_2
_geom_torsion_site_symmetry_3
_geom_torsion_site_symmetry_4
_geom_torsion_publ_flag
O2 C1 C2 C3 -1.6(3) . . . . ?
O6 C18 C19 C20 -70.33(16) . . . . ?
O6 C18 C19 C24 49.35(16) . . . . ?
O6 C18 C19 C14 168.08(12) . . . . ?
O6 C18 C17 C16 -172.71(12) . . . . ?
O6 C18 C23 C22 68.56(16) . . . . ?
O3 C7 C8 C9 115.66(14) . . . . ?
O8 C20 C19 C18 68.34(15) . . . . ?
O8 C20 C19 C24 -52.49(15) . . . . ?
O8 C20 C19 C14 -169.71(11) . . . . ?
O8 C20 C21 C22 -67.56(17) . . . . ?
O1 C1 C2 C3 178.57(18) . . . . ?
O4 C9 C8 C7 -87.61(14) . . . . ?
O4 C9 C15 C14 174.08(12) . . . . ?
O4 C9 C15 C16 -60.96(15) . . . . ?
O7 C22 C21 C20 73.19(17) . . . . ?
O7 C22 C23 C18 -69.43(17) . . . . ?
C18 C19 C24 O5 -145.94(15) . . . . ?
C18 C19 C14 C13 -178.77(13) . . . . ?
C18 C19 C14 C15 -53.73(16) . . . . ?
C18 C17 C16 C15 55.21(17) . . . . ?
C10 C9 C8 C7 28.77(16) . . . . ?
C10 C9 C15 C14 49.85(17) . . . . ?
C10 C9 C15 C16 174.81(12) . . . . ?
C10 C12 C13 C14 -61.08(18) . . . . ?
C10 C6 C7 O3 -134.41(14) . . . . ?
C10 C6 C7 C8 -13.42(16) . . . . ?
C9 C10 C12 C13 54.53(17) . . . . ?
C9 C10 C6 C4 -98.09(15) . . . . ?
C9 C10 C6 C7 30.90(15) . . . . ?
C9 C15 C16 C17 179.83(13) . . . . ?
C12 C10 C9 O4 -171.22(12) . . . . ?
C12 C10 C9 C8 76.83(15) . . . . ?
C12 C10 C9 C15 -48.11(17) . . . . ?
C12 C10 C6 C4 146.60(14) . . . . ?
C12 C10 C6 C7 -84.42(14) . . . . ?
C12 C13 C14 C19 -175.08(12) . . . . ?
C12 C13 C14 C15 58.51(16) . . . . ?
C20 O8 C25 O9 2.8(3) . . . . ?
C20 O8 C25 C26 -177.41(16) . . . . ?
C20 C19 C24 O5 -24.4(2) . . . . ?
C20 C19 C14 C13 58.66(17) . . . . ?
C20 C19 C14 C15 -176.30(12) . . . . ?
C19 C18 C17 C16 -54.77(17) . . . . ?
C19 C18 C23 C22 -52.47(17) . . . . ?
C19 C20 C21 C22 51.24(18) . . . . ?
C19 C14 C15 C9 179.20(12) . . . . ?
C19 C14 C15 C16 54.39(16) . . . . ?
C24 C19 C14 C13 -58.70(17) . . . . ?
C24 C19 C14 C15 66.34(15) . . . . ?
C21 C20 C19 C18 -51.42(16) . . . . ?
C21 C20 C19 C24 -172.26(13) . . . . ?
C21 C20 C19 C14 70.52(16) . . . . ?
C21 C22 C23 C18 51.27(18) . . . . ?
C13 C14 C15 C9 -54.02(16) . . . . ?
C13 C14 C15 C16 -178.82(13) . . . . ?
C17 C18 C19 C20 174.57(12) . . . . ?
C17 C18 C19 C24 -65.76(16) . . . . ?
C17 C18 C19 C14 52.97(16) . . . . ?
C17 C18 C23 C22 -176.60(13) . . . . ?
C4 C6 C7 O3 -5.8(2) . . . . ?
C4 C6 C7 C8 115.21(15) . . . . ?
C25 O8 C20 C19 141.23(14) . . . . ?
C25 O8 C20 C21 -95.62(16) . . . . ?
C6 C10 C9 O4 75.16(14) . . . . ?
C6 C10 C9 C8 -36.79(15) . . . . ?
C6 C10 C9 C15 -161.73(12) . . . . ?
C6 C10 C12 C13 166.41(13) . . . . ?
C6 C4 C5 O2 177.10(15) . . . . ?
C6 C4 C3 C2 -177.85(16) . . . . ?
C6 C7 C8 C9 -9.54(17) . . . . ?
C23 C18 C19 C20 51.07(16) . . . . ?
C23 C18 C19 C24 170.74(13) . . . . ?
C23 C18 C19 C14 -70.53(16) . . . . ?
C23 C18 C17 C16 69.18(16) . . . . ?
C23 C22 C21 C20 -49.66(19) . . . . ?
C1 O2 C5 C4 0.5(2) . . . . ?
C1 C2 C3 C4 1.3(3) . . . . ?
C5 O2 C1 O1 -179.44(15) . . . . ?
C5 O2 C1 C2 0.7(2) . . . . ?
C5 C4 C6 C10 -97.84(17) . . . . ?
C5 C4 C6 C7 138.92(16) . . . . ?
C5 C4 C3 C2 -0.1(2) . . . . ?
C14 C19 C24 O5 93.93(18) . . . . ?
C14 C15 C16 C17 -54.16(16) . . . . ?
C8 C9 C15 C14 -69.27(16) . . . . ?
C8 C9 C15 C16 55.69(17) . . . . ?
C15 C9 C8 C7 153.41(13) . . . . ?
C3 C4 C6 C10 79.9(2) . . . . ?
C3 C4 C6 C7 -43.4(2) . . . . ?
C3 C4 C5 O2 -0.8(2) . . . . ?
C11 C10 C9 O4 -48.49(17) . . . . ?
C11 C10 C9 C8 -160.44(13) . . . . ?
C11 C10 C9 C15 74.62(16) . . . . ?
C11 C10 C12 C13 -70.48(16) . . . . ?
C11 C10 C6 C4 25.74(18) . . . . ?
C11 C10 C6 C7 154.73(13) . . . . ?
